data_7020660
loop_
_publ_author_name
'McAnaw, Amelia'
'Scott, Greig'
'Elrick, Lisa'
'Rosair, Georgina M.'
'Welch, Alan J.'

_publ_section_title
;
 The VCD method--a simple and reliable way to distinguish cage C and B
 atoms in (hetero)carborane structures determined crystallographically.
;
_journal_issue 3
_journal_name_full 'Dalton transactions (Cambridge, England : 2003)'
_journal_page_first 645
_journal_page_last 664
_journal_paper_doi 10.1039/c2dt31515g
_journal_volume 42
_journal_year 2013
_chemical_formula_sum 'C39 H44 B9 Cl2 P2 Rh'
_chemical_formula_weight 845.78
_chemical_name_common x82886
_chemical_name_systematic
;
?
;
_space_group_IT_number 2
_symmetry_cell_setting triclinic
_symmetry_space_group_name_Hall '-P 1'
_symmetry_space_group_name_H-M 'P -1'
_atom_sites_solution_hydrogens geom
_atom_sites_solution_primary direct
_atom_sites_solution_secondary difmap
_audit_creation_method SHELXL-97
_audit_update_record
;
2010-03-01 # Formatted by publCIF
;
_cell_angle_alpha 75.731(3)
_cell_angle_beta 80.599(3)
_cell_angle_gamma 71.411(3)
_cell_formula_units_Z 2
_cell_length_a 9.7670(6)
_cell_length_b 12.1220(7)
_cell_length_c 19.3752(12)
_cell_measurement_reflns_used 9968
_cell_measurement_temperature 100(2)
_cell_measurement_theta_max 30.42
_cell_measurement_theta_min 2.18
_cell_volume 2098.2(2)
_computing_cell_refinement 'Bruker SAINT'
_computing_data_collection 'Bruker APEX2'
_computing_data_reduction 'Bruker SAINT A'
_computing_molecular_graphics 'Bruker SHELXTL'
_computing_publication_material 'Bruker SHELXTL'
_computing_structure_refinement 'SHELXL-97 (Sheldrick, 2008)'
_computing_structure_solution 'SHELXS-97 (Sheldrick, 2008)'
_diffrn_ambient_temperature 100(2)
_diffrn_measured_fraction_theta_full 0.999
_diffrn_measured_fraction_theta_max 0.991
_diffrn_measurement_device_type 'Bruker APEX-II CCD'
_diffrn_measurement_method '\f and \w scans'
_diffrn_radiation_monochromator graphite
_diffrn_radiation_source 'sealed tube'
_diffrn_radiation_type MoK\a
_diffrn_radiation_wavelength 0.71073
_diffrn_reflns_av_R_equivalents 0.0447
_diffrn_reflns_av_sigmaI/netI 0.0545
_diffrn_reflns_limit_h_max 11
_diffrn_reflns_limit_h_min -14
_diffrn_reflns_limit_k_max 16
_diffrn_reflns_limit_k_min -17
_diffrn_reflns_limit_l_max 28
_diffrn_reflns_limit_l_min -28
_diffrn_reflns_number 49055
_diffrn_reflns_theta_full 25.00
_diffrn_reflns_theta_max 31.07
_diffrn_reflns_theta_min 1.09
_diffrn_standards_number 0
_exptl_absorpt_coefficient_mu 0.639
_exptl_absorpt_correction_T_max 0.926
_exptl_absorpt_correction_T_min 0.886
_exptl_absorpt_correction_type multi-scan
_exptl_absorpt_process_details 'SADABS (Bruker 2008)'
_exptl_crystal_colour orange
_exptl_crystal_density_diffrn 1.339
_exptl_crystal_density_method 'not measured'
_exptl_crystal_description BLOCK
_exptl_crystal_F_000 864
_exptl_crystal_size_max 0.56
_exptl_crystal_size_mid 0.26
_exptl_crystal_size_min 0.12
_refine_diff_density_max 0.710
_refine_diff_density_min -0.849
_refine_diff_density_rms 0.094
_refine_ls_extinction_method none
_refine_ls_goodness_of_fit_ref 1.086
_refine_ls_hydrogen_treatment mixed
_refine_ls_matrix_type full
_refine_ls_number_parameters 482
_refine_ls_number_reflns 13335
_refine_ls_number_restraints 0
_refine_ls_restrained_S_all 1.086
_refine_ls_R_factor_all 0.0489
_refine_ls_R_factor_gt 0.0375
_refine_ls_shift/su_max 0.003
_refine_ls_shift/su_mean 0.000
_refine_ls_structure_factor_coef Fsqd
_refine_ls_weighting_details 'calc w=1/[\s^2^(Fo^2^)+(0.0421P)^2^+0.0772P] where P=(Fo^2^+2Fc^2^)/3'
_refine_ls_weighting_scheme calc
_refine_ls_wR_factor_gt 0.0872
_refine_ls_wR_factor_ref 0.0915
_reflns_number_gt 10888
_reflns_number_total 13335
_reflns_threshold_expression >2sigma(I)
_cod_data_source_file c2dt31515g.txt
_cod_data_source_block 2886
_cod_depositor_comments
;
The following automatic conversions were performed:

'_symmetry_cell_setting' value 'Triclinic' changed to 'triclinic'
according to /home/saulius/struct/CIF-dictionaries/cif_core.dic
dictionary named 'cif_core.dic' version 2.4.2 from 2011-04-26.

Automatic conversion script
Id: cif_fix_values 1891 2012-01-12 08:04:46Z andrius 
;
_cod_original_sg_symbol_H-M P-1
_cod_database_code 7020660

loop_
_symmetry_equiv_pos_as_xyz
'x, y, z'
'-x, -y, -z'

loop_
_atom_site_label
_atom_site_type_symbol
_atom_site_fract_x
_atom_site_fract_y
_atom_site_fract_z
_atom_site_U_iso_or_equiv
_atom_site_adp_type
_atom_site_occupancy
_atom_site_symmetry_multiplicity
_atom_site_calc_flag
_atom_site_refinement_flags
P1 P 0.42880(5) 0.24081(4) 0.16400(2) 0.01262(9) Uani 1 1 d .
C1 C 0.3239(2) 0.52132(17) 0.22600(10) 0.0169(4) Uani 1 1 d .
H2 H 0.4385 0.4806 0.2403 0.020 Uiso 1 1 calc R
P2 P 0.23859(5) 0.22875(4) 0.33143(2) 0.01319(10) Uani 1 1 d .
C2 C 0.2783(2) 0.52528(17) 0.14896(10) 0.0174(4) Uani 1 1 d .
H1 H 0.3624 0.4843 0.1086 0.021 Uiso 1 1 calc R
Rh3 Rh 0.238231(15) 0.365675(12) 0.225729(7) 0.01102(4) Uani 1 1 d .
B4 B 0.1855(2) 0.50814(19) 0.28918(11) 0.0148(4) Uani 1 1 d .
H11 H 0.2007 0.4614 0.3462 0.018 Uiso 1 1 calc R
B5 B 0.2274(3) 0.64696(19) 0.25632(12) 0.0188(4) Uani 1 1 d .
H10 H 0.2679 0.6881 0.2916 0.023 Uiso 1 1 calc R
B6 B 0.2945(3) 0.6555(2) 0.16589(13) 0.0237(5) Uani 1 1 d .
H6 H 0.3799 0.7003 0.1406 0.028 Uiso 1 1 calc R
B7 B 0.1048(2) 0.5218(2) 0.14993(12) 0.0182(4) Uani 1 1 d .
H4 H 0.0646 0.4858 0.1117 0.022 Uiso 1 1 calc R
B8 B 0.0326(2) 0.5134(2) 0.24268(11) 0.0153(4) Uani 1 1 d .
H7 H -0.0578 0.4742 0.2678 0.018 Uiso 1 1 calc R
B9 B 0.0450(2) 0.64427(19) 0.26567(11) 0.0164(4) Uani 1 1 d .
H12 H -0.0357 0.6842 0.3075 0.020 Uiso 1 1 calc R
B10 B 0.1128(3) 0.7349(2) 0.18907(12) 0.0218(5) Uani 1 1 d .
H9 H 0.0758 0.8345 0.1795 0.026 Uiso 1 1 calc R
B11 B 0.1530(3) 0.6572(2) 0.11817(12) 0.0228(5) Uani 1 1 d .
H5 H 0.1464 0.7043 0.0608 0.027 Uiso 1 1 calc R
B12 B -0.0023(3) 0.6529(2) 0.17939(12) 0.0214(5) Uani 1 1 d .
H8 H -0.1145 0.6997 0.1629 0.026 Uiso 1 1 calc R
H31 H 0.148(3) 0.301(2) 0.2127(13) 0.036(7) Uiso 1 1 d .
C101 C 0.3904(2) 0.22959(17) 0.07710(10) 0.0170(4) Uani 1 1 d .
C102 C 0.5037(2) 0.16638(19) 0.03427(11) 0.0224(4) Uani 1 1 d .
H102 H 0.5984 0.1332 0.0498 0.027 Uiso 1 1 calc R
C103 C 0.4772(3) 0.1525(2) -0.03079(11) 0.0285(5) Uani 1 1 d .
H103 H 0.5540 0.1102 -0.0599 0.034 Uiso 1 1 calc R
C104 C 0.3391(3) 0.1999(2) -0.05336(12) 0.0384(6) Uani 1 1 d .
H104 H 0.3216 0.1900 -0.0979 0.046 Uiso 1 1 calc R
C105 C 0.2272(3) 0.2613(2) -0.01163(13) 0.0399(7) Uani 1 1 d .
H105 H 0.1326 0.2935 -0.0273 0.048 Uiso 1 1 calc R
C106 C 0.2530(3) 0.2764(2) 0.05430(12) 0.0269(5) Uani 1 1 d .
H106 H 0.1758 0.3188 0.0832 0.032 Uiso 1 1 calc R
C107 C 0.5119(2) 0.08224(17) 0.19921(10) 0.0159(4) Uani 1 1 d .
C108 C 0.6559(2) 0.03336(18) 0.21595(11) 0.0224(4) Uani 1 1 d .
H108 H 0.7154 0.0839 0.2113 0.027 Uiso 1 1 calc R
C109 C 0.7121(2) -0.0884(2) 0.23929(12) 0.0287(5) Uani 1 1 d .
H109 H 0.8104 -0.1208 0.2500 0.034 Uiso 1 1 calc R
C110 C 0.6275(3) -0.16296(19) 0.24714(12) 0.0299(5) Uani 1 1 d .
H110 H 0.6663 -0.2461 0.2645 0.036 Uiso 1 1 calc R
C111 C 0.4841(3) -0.11591(19) 0.22948(11) 0.0260(5) Uani 1 1 d .
H111 H 0.4256 -0.1671 0.2339 0.031 Uiso 1 1 calc R
C112 C 0.4274(2) 0.00622(17) 0.20531(10) 0.0192(4) Uani 1 1 d .
H112 H 0.3302 0.0380 0.1929 0.023 Uiso 1 1 calc R
C113 C 0.5785(2) 0.30712(17) 0.14340(10) 0.0160(4) Uani 1 1 d .
C114 C 0.6121(2) 0.36831(18) 0.07469(11) 0.0217(4) Uani 1 1 d .
H114 H 0.5667 0.3662 0.0355 0.026 Uiso 1 1 calc R
C115 C 0.7123(3) 0.4325(2) 0.06378(14) 0.0333(5) Uani 1 1 d .
H115 H 0.7332 0.4755 0.0173 0.040 Uiso 1 1 calc R
C116 C 0.7810(3) 0.4338(2) 0.12001(15) 0.0387(6) Uani 1 1 d .
H116 H 0.8490 0.4778 0.1122 0.046 Uiso 1 1 calc R
C117 C 0.7512(2) 0.3712(2) 0.18806(14) 0.0348(6) Uani 1 1 d .
H117 H 0.8004 0.3708 0.2266 0.042 Uiso 1 1 calc R
C118 C 0.6497(2) 0.30919(19) 0.19988(11) 0.0225(4) Uani 1 1 d .
H118 H 0.6283 0.2677 0.2468 0.027 Uiso 1 1 calc R
C201 C 0.1680(2) 0.10346(17) 0.33624(11) 0.0190(4) Uani 1 1 d .
C202 C 0.0985(2) 0.09530(18) 0.28164(11) 0.0210(4) Uani 1 1 d .
H202 H 0.0884 0.1553 0.2391 0.025 Uiso 1 1 calc R
C203 C 0.0433(2) 0.00021(19) 0.28839(13) 0.0271(5) Uani 1 1 d .
H203 H -0.0038 -0.0045 0.2504 0.032 Uiso 1 1 calc R
C204 C 0.0566(3) -0.0872(2) 0.34978(14) 0.0317(5) Uani 1 1 d .
H204 H 0.0220 -0.1535 0.3536 0.038 Uiso 1 1 calc R
C205 C 0.1207(3) -0.0779(2) 0.40620(13) 0.0352(6) Uani 1 1 d .
H205 H 0.1273 -0.1366 0.4493 0.042 Uiso 1 1 calc R
C206 C 0.1750(3) 0.0169(2) 0.39964(12) 0.0314(5) Uani 1 1 d .
H206 H 0.2175 0.0234 0.4386 0.038 Uiso 1 1 calc R
C207 C 0.1263(2) 0.28285(16) 0.40906(10) 0.0147(4) Uani 1 1 d .
C208 C -0.0234(2) 0.32626(18) 0.40648(10) 0.0187(4) Uani 1 1 d .
H208 H -0.0646 0.3267 0.3652 0.022 Uiso 1 1 calc R
C209 C -0.1136(2) 0.36891(18) 0.46337(11) 0.0212(4) Uani 1 1 d .
H209 H -0.2156 0.3987 0.4608 0.025 Uiso 1 1 calc R
C210 C -0.0540(2) 0.36783(18) 0.52405(11) 0.0204(4) Uani 1 1 d .
H210 H -0.1149 0.3979 0.5629 0.025 Uiso 1 1 calc R
C211 C 0.0940(2) 0.32283(18) 0.52761(10) 0.0201(4) Uani 1 1 d .
H211 H 0.1347 0.3211 0.5693 0.024 Uiso 1 1 calc R
C212 C 0.1838(2) 0.28016(18) 0.47098(10) 0.0174(4) Uani 1 1 d .
H212 H 0.2855 0.2488 0.4743 0.021 Uiso 1 1 calc R
C214 C 0.4935(3) 0.0430(2) 0.37667(12) 0.0310(5) Uani 1 1 d .
H214 H 0.4496 -0.0125 0.3697 0.037 Uiso 1 1 calc R
C215 C 0.6324(3) 0.0029(2) 0.39998(13) 0.0422(7) Uani 1 1 d .
H215 H 0.6822 -0.0798 0.4087 0.051 Uiso 1 1 calc R
C216 C 0.6981(3) 0.0817(3) 0.41047(12) 0.0401(7) Uani 1 1 d .
H216 H 0.7922 0.0535 0.4268 0.048 Uiso 1 1 calc R
C217 C 0.6261(2) 0.2027(2) 0.39706(11) 0.0314(5) Uani 1 1 d .
H217 H 0.6711 0.2576 0.4039 0.038 Uiso 1 1 calc R
C218 C 0.4881(2) 0.2434(2) 0.37357(11) 0.0228(4) Uani 1 1 d .
H218 H 0.4397 0.3263 0.3641 0.027 Uiso 1 1 calc R
C219 C 0.4193(2) 0.16365(18) 0.36364(10) 0.0189(4) Uani 1 1 d .
Cl1S Cl 0.54222(8) 0.64849(7) 0.46271(4) 0.05118(19) Uani 1 1 d .
C1S C 0.4625(3) 0.6246(3) 0.39473(13) 0.0406(7) Uani 1 1 d .
H2S H 0.4150 0.7023 0.3647 0.049 Uiso 1 1 calc R
H1S H 0.3869 0.5850 0.4166 0.049 Uiso 1 1 calc R
Cl2S Cl 0.59127(6) 0.53612(5) 0.34015(3) 0.03246(13) Uani 1 1 d .

loop_
_atom_site_aniso_label
_atom_site_aniso_U_11
_atom_site_aniso_U_22
_atom_site_aniso_U_33
_atom_site_aniso_U_23
_atom_site_aniso_U_13
_atom_site_aniso_U_12
P1 0.0151(2) 0.0114(2) 0.0112(2) -0.00364(17) -0.00128(17) -0.00265(18)
C1 0.0179(9) 0.0123(9) 0.0213(9) -0.0040(7) -0.0034(7) -0.0044(7)
P2 0.0173(2) 0.0112(2) 0.0107(2) -0.00303(17) -0.00074(17) -0.00329(18)
C2 0.0222(10) 0.0112(9) 0.0154(9) -0.0004(7) 0.0001(7) -0.0030(7)
Rh3 0.01227(7) 0.01042(7) 0.01049(7) -0.00269(5) -0.00163(5) -0.00277(5)
B4 0.0181(10) 0.0122(10) 0.0143(10) -0.0026(8) -0.0040(8) -0.0036(8)
B5 0.0227(11) 0.0109(10) 0.0230(11) -0.0040(8) -0.0047(9) -0.0035(8)
B6 0.0295(13) 0.0149(11) 0.0267(12) -0.0031(9) 0.0020(10) -0.0094(10)
B7 0.0186(11) 0.0169(11) 0.0169(10) -0.0054(8) -0.0055(8) 0.0012(8)
B8 0.0155(10) 0.0179(11) 0.0138(10) -0.0064(8) -0.0011(8) -0.0043(8)
B9 0.0197(10) 0.0131(10) 0.0151(10) -0.0046(8) -0.0023(8) -0.0013(8)
B10 0.0300(13) 0.0107(10) 0.0199(11) -0.0016(8) -0.0027(9) -0.0002(9)
B11 0.0310(13) 0.0142(11) 0.0152(10) -0.0002(8) 0.0002(9) 0.0013(9)
B12 0.0205(11) 0.0203(11) 0.0184(11) -0.0067(9) -0.0074(9) 0.0055(9)
C101 0.0278(10) 0.0116(9) 0.0124(8) -0.0025(7) -0.0037(7) -0.0062(8)
C102 0.0282(11) 0.0216(11) 0.0183(10) -0.0081(8) -0.0007(8) -0.0065(9)
C103 0.0446(14) 0.0242(11) 0.0179(10) -0.0105(9) 0.0020(9) -0.0092(10)
C104 0.0625(18) 0.0317(13) 0.0197(11) -0.0115(10) -0.0155(11) -0.0018(12)
C105 0.0508(16) 0.0372(14) 0.0291(12) -0.0163(11) -0.0231(12) 0.0071(12)
C106 0.0351(12) 0.0233(11) 0.0222(10) -0.0109(9) -0.0112(9) 0.0004(9)
C107 0.0204(9) 0.0131(9) 0.0119(8) -0.0034(7) 0.0022(7) -0.0028(7)
C108 0.0218(10) 0.0165(10) 0.0244(10) -0.0019(8) -0.0005(8) -0.0022(8)
C109 0.0226(11) 0.0228(11) 0.0288(12) 0.0004(9) 0.0004(9) 0.0039(9)
C110 0.0408(14) 0.0124(10) 0.0254(11) -0.0031(8) 0.0052(10) 0.0029(9)
C111 0.0370(13) 0.0166(10) 0.0227(11) -0.0052(8) 0.0050(9) -0.0086(9)
C112 0.0246(10) 0.0147(9) 0.0174(9) -0.0045(7) 0.0014(8) -0.0051(8)
C113 0.0152(9) 0.0145(9) 0.0185(9) -0.0066(7) 0.0013(7) -0.0036(7)
C114 0.0222(10) 0.0219(11) 0.0213(10) -0.0067(8) 0.0031(8) -0.0075(8)
C115 0.0346(13) 0.0342(13) 0.0347(13) -0.0096(10) 0.0131(10) -0.0213(11)
C116 0.0297(13) 0.0456(16) 0.0539(17) -0.0260(13) 0.0110(11) -0.0243(12)
C117 0.0230(11) 0.0507(16) 0.0431(15) -0.0303(13) 0.0019(10) -0.0146(11)
C118 0.0187(10) 0.0285(11) 0.0222(10) -0.0122(9) 0.0003(8) -0.0051(8)
C201 0.0250(10) 0.0125(9) 0.0196(9) -0.0065(7) 0.0054(8) -0.0069(8)
C202 0.0214(10) 0.0191(10) 0.0241(10) -0.0070(8) 0.0020(8) -0.0081(8)
C203 0.0259(11) 0.0233(11) 0.0370(13) -0.0134(10) 0.0042(9) -0.0121(9)
C204 0.0349(13) 0.0182(11) 0.0454(14) -0.0147(10) 0.0135(11) -0.0148(10)
C205 0.0577(17) 0.0196(11) 0.0269(12) -0.0034(9) 0.0100(11) -0.0172(11)
C206 0.0571(16) 0.0199(11) 0.0198(10) -0.0047(9) 0.0036(10) -0.0178(11)
C207 0.0196(9) 0.0115(9) 0.0124(8) -0.0030(7) 0.0019(7) -0.0051(7)
C208 0.0211(10) 0.0203(10) 0.0143(9) -0.0035(7) -0.0013(7) -0.0057(8)
C209 0.0186(10) 0.0210(10) 0.0219(10) -0.0031(8) 0.0039(8) -0.0066(8)
C210 0.0252(10) 0.0172(10) 0.0177(9) -0.0060(8) 0.0058(8) -0.0066(8)
C211 0.0267(11) 0.0218(10) 0.0135(9) -0.0058(8) -0.0004(8) -0.0085(8)
C212 0.0186(9) 0.0202(10) 0.0143(9) -0.0049(7) -0.0008(7) -0.0061(8)
C214 0.0398(13) 0.0223(11) 0.0223(11) -0.0078(9) -0.0090(10) 0.0081(10)
C215 0.0428(15) 0.0392(15) 0.0274(12) -0.0128(11) -0.0146(11) 0.0217(12)
C216 0.0248(12) 0.0660(19) 0.0171(11) -0.0153(11) -0.0089(9) 0.0124(12)
C217 0.0200(10) 0.0548(16) 0.0163(10) -0.0052(10) -0.0038(8) -0.0074(10)
C218 0.0176(10) 0.0289(11) 0.0175(10) -0.0019(8) -0.0010(8) -0.0030(8)
C219 0.0186(9) 0.0220(10) 0.0108(8) -0.0041(7) -0.0001(7) 0.0012(8)
Cl1S 0.0507(4) 0.0749(5) 0.0412(4) -0.0293(4) -0.0089(3) -0.0212(4)
C1S 0.0280(13) 0.0679(19) 0.0304(13) -0.0232(13) -0.0034(10) -0.0101(13)
Cl2S 0.0333(3) 0.0349(3) 0.0293(3) -0.0091(2) -0.0039(2) -0.0077(2)

loop_
_atom_type_symbol
_atom_type_description
_atom_type_scat_dispersion_real
_atom_type_scat_dispersion_imag
_atom_type_scat_source
C C 0.0033 0.0016 'International Tables Vol C Tables 4.2.6.8 and 6.1.1.4'
H H 0.0000 0.0000 'International Tables Vol C Tables 4.2.6.8 and 6.1.1.4'
B B 0.0013 0.0007 'International Tables Vol C Tables 4.2.6.8 and 6.1.1.4'
P P 0.1023 0.0942 'International Tables Vol C Tables 4.2.6.8 and 6.1.1.4'
Rh Rh -1.1178 0.9187 'International Tables Vol C Tables 4.2.6.8 and 6.1.1.4'
Cl Cl 0.1484 0.1585 'International Tables Vol C Tables 4.2.6.8 and 6.1.1.4'

loop_
_geom_angle_atom_site_label_1
_geom_angle_atom_site_label_2
_geom_angle_atom_site_label_3
_geom_angle
C113 P1 C101 104.60(9)
C113 P1 C107 105.30(9)
C101 P1 C107 98.36(8)
C113 P1 Rh3 106.98(6)
C101 P1 Rh3 115.43(7)
C107 P1 Rh3 124.29(6)
C2 C1 B4 109.66(14)
C2 C1 B5 110.94(15)
B4 C1 B5 64.00(13)
C2 C1 B6 63.18(13)
B4 C1 B6 115.41(16)
B5 C1 B6 61.78(13)
C2 C1 Rh3 67.03(9)
B4 C1 Rh3 66.49(9)
B5 C1 Rh3 125.70(13)
B6 C1 Rh3 127.11(13)
C2 C1 H2 122.0
B4 C1 H2 119.7
B5 C1 H2 116.6
B6 C1 H2 114.3
Rh3 C1 H2 106.2
C219 P2 C201 106.17(10)
C219 P2 C207 102.67(9)
C201 P2 C207 97.62(9)
C219 P2 Rh3 112.30(7)
C201 P2 Rh3 118.92(7)
C207 P2 Rh3 117.02(6)
C1 C2 B7 114.36(15)
C1 C2 B11 111.54(15)
B7 C2 B11 63.09(13)
C1 C2 B6 61.46(12)
B7 C2 B6 115.25(16)
B11 C2 B6 61.77(13)
C1 C2 Rh3 71.31(10)
B7 C2 Rh3 68.65(10)
B11 C2 Rh3 127.69(14)
B6 C2 Rh3 129.52(13)
C1 C2 H1 119.5
B7 C2 H1 118.2
B11 C2 H1 117.3
B6 C2 H1 115.5
Rh3 C2 H1 102.2
C2 Rh3 B4 74.17(7)
C2 Rh3 B7 44.59(8)
B4 Rh3 B7 79.61(8)
C2 Rh3 B8 76.46(8)
B4 Rh3 B8 48.25(7)
B7 Rh3 B8 47.15(8)
C2 Rh3 P2 157.82(5)
B4 Rh3 P2 88.65(6)
B7 Rh3 P2 146.70(6)
B8 Rh3 P2 102.71(6)
C2 Rh3 C1 41.67(7)
B4 Rh3 C1 43.67(7)
B7 Rh3 C1 75.40(8)
B8 Rh3 C1 77.03(7)
P2 Rh3 C1 116.21(5)
C2 Rh3 P1 90.07(5)
B4 Rh3 P1 143.75(6)
B7 Rh3 P1 111.84(6)
B8 Rh3 P1 158.55(5)
P2 Rh3 P1 96.043(18)
C1 Rh3 P1 103.99(5)
C2 Rh3 H31 123.2(10)
B4 Rh3 H31 129.8(10)
B7 Rh3 H31 85.3(10)
B8 Rh3 H31 87.3(10)
P2 Rh3 H31 78.5(10)
C1 Rh3 H31 160.3(10)
P1 Rh3 H31 86.3(10)
C1 B4 B9 104.06(15)
C1 B4 B5 58.36(12)
B9 B4 B5 59.16(12)
C1 B4 B8 107.00(14)
B9 B4 B8 59.18(12)
B5 B4 B8 107.80(15)
C1 B4 Rh3 69.84(10)
B9 B4 Rh3 120.53(12)
B5 B4 Rh3 123.69(13)
B8 B4 Rh3 66.49(9)
C1 B4 H11 123.7
B9 B4 H11 122.0
B5 B4 H11 119.3
B8 B4 H11 123.1
Rh3 B4 H11 106.5
C1 B5 B6 59.62(13)
C1 B5 B10 105.59(16)
B6 B5 B10 60.41(14)
C1 B5 B9 104.32(15)
B6 B5 B9 108.86(16)
B10 B5 B9 60.63(13)
C1 B5 B4 57.64(12)
B6 B5 B4 108.35(15)
B10 B5 B4 108.85(16)
B9 B5 B4 60.20(12)
C1 B5 H10 124.9
B6 B5 H10 120.7
B10 B5 H10 121.5
B9 B5 H10 122.1
B4 B5 H10 121.6
C1 B6 C2 55.36(11)
C1 B6 B5 58.59(13)
C2 B6 B5 102.33(16)
C1 B6 B10 104.52(16)
C2 B6 B10 103.24(16)
B5 B6 B10 60.03(13)
C1 B6 B11 103.60(16)
C2 B6 B11 58.12(12)
B5 B6 B11 107.50(17)
B10 B6 B11 60.05(14)
C1 B6 H6 125.1
C2 B6 H6 126.4
B5 B6 H6 122.7
B10 B6 H6 123.0
B11 B6 H6 122.3
C2 B7 B12 103.61(16)
C2 B7 B11 58.65(13)
B12 B7 B11 59.73(13)
C2 B7 B8 104.60(14)
B12 B7 B8 60.18(13)
B11 B7 B8 108.68(15)
C2 B7 Rh3 66.76(9)
B12 B7 Rh3 120.95(13)
B11 B7 Rh3 121.87(13)
B8 B7 Rh3 66.49(10)
C2 B7 H4 125.9
B12 B7 H4 120.9
B11 B7 H4 118.9
B8 B7 H4 122.9
Rh3 B7 H4 108.0
B9 B8 B12 59.29(12)
B9 B8 B7 105.52(15)
B12 B8 B7 58.83(12)
B9 B8 B4 58.94(11)
B12 B8 B4 105.12(15)
B7 B8 B4 104.27(14)
B9 B8 Rh3 119.20(13)
B12 B8 Rh3 119.64(13)
B7 B8 Rh3 66.35(9)
B4 B8 Rh3 65.26(9)
B9 B8 H7 120.7
B12 B8 H7 120.7
B7 B8 H7 124.3
B4 B8 H7 124.9
Rh3 B8 H7 109.6
B5 B9 B12 107.64(16)
B5 B9 B10 59.55(13)
B12 B9 B10 59.89(13)
B5 B9 B4 60.64(12)
B12 B9 B4 108.26(15)
B10 B9 B4 108.34(16)
B5 B9 B8 111.18(15)
B12 B9 B8 60.41(12)
B10 B9 B8 110.06(15)
B4 B9 B8 61.88(12)
B5 B9 H12 121.1
B12 B9 H12 122.3
B10 B9 H12 121.6
B4 B9 H12 121.1
B8 B9 H12 119.2
B5 B10 B6 59.56(13)
B5 B10 B11 107.15(16)
B6 B10 B11 60.08(14)
B5 B10 B12 107.78(16)
B6 B10 B12 108.27(16)
B11 B10 B12 59.84(14)
B5 B10 B9 59.82(13)
B6 B10 B9 107.53(16)
B11 B10 B9 107.08(16)
B12 B10 B9 59.80(13)
B5 B10 H9 122.2
B6 B10 H9 121.7
B11 B10 H9 122.2
B12 B10 H9 121.6
B9 B10 H9 122.2
C2 B11 B12 103.28(16)
C2 B11 B10 104.60(16)
B12 B11 B10 60.13(13)
C2 B11 B6 60.11(13)
B12 B11 B6 108.34(16)
B10 B11 B6 59.87(14)
C2 B11 B7 58.26(12)
B12 B11 B7 59.68(13)
B10 B11 B7 108.56(16)
B6 B11 B7 109.82(16)
C2 B11 H5 125.2
B12 B11 H5 123.1
B10 B11 H5 122.3
B6 B11 H5 120.2
B7 B11 H5 120.9
B7 B12 B11 60.59(13)
B7 B12 B9 107.98(15)
B11 B12 B9 107.63(16)
B7 B12 B10 109.21(17)
B11 B12 B10 60.03(14)
B9 B12 B10 60.31(13)
B7 B12 B8 60.99(12)
B11 B12 B8 110.03(15)
B9 B12 B8 60.29(12)
B10 B12 B8 110.31(15)
B7 B12 H8 121.2
B11 B12 H8 121.4
B9 B12 H8 122.3
B10 B12 H8 120.7
B8 B12 H8 120.0
C106 C101 C102 119.57(18)
C106 C101 P1 121.97(15)
C102 C101 P1 118.39(15)
C103 C102 C101 119.9(2)
C103 C102 H102 120.0
C101 C102 H102 120.0
C104 C103 C102 120.2(2)
C104 C103 H103 119.9
C102 C103 H103 119.9
C105 C104 C103 120.4(2)
C105 C104 H104 119.8
C103 C104 H104 119.8
C104 C105 C106 119.9(2)
C104 C105 H105 120.0
C106 C105 H105 120.0
C101 C106 C105 120.0(2)
C101 C106 H106 120.0
C105 C106 H106 120.0
C112 C107 C108 118.87(18)
C112 C107 P1 117.04(15)
C108 C107 P1 123.98(15)
C109 C108 C107 120.2(2)
C109 C108 H108 119.9
C107 C108 H108 119.9
C110 C109 C108 120.8(2)
C110 C109 H109 119.6
C108 C109 H109 119.6
C109 C110 C111 119.7(2)
C109 C110 H110 120.2
C111 C110 H110 120.2
C112 C111 C110 119.8(2)
C112 C111 H111 120.1
C110 C111 H111 120.1
C111 C112 C107 120.56(19)
C111 C112 H112 119.7
C107 C112 H112 119.7
C118 C113 C114 118.83(19)
C118 C113 P1 118.52(15)
C114 C113 P1 122.17(15)
C115 C114 C113 120.0(2)
C115 C114 H114 120.0
C113 C114 H114 120.0
C116 C115 C114 120.3(2)
C116 C115 H115 119.8
C114 C115 H115 119.8
C115 C116 C117 120.2(2)
C115 C116 H116 119.9
C117 C116 H116 119.9
C118 C117 C116 120.0(2)
C118 C117 H117 120.0
C116 C117 H117 120.0
C117 C118 C113 120.6(2)
C117 C118 H118 119.7
C113 C118 H118 119.7
C202 C201 C206 118.34(19)
C202 C201 P2 122.68(15)
C206 C201 P2 118.80(16)
C201 C202 C203 120.7(2)
C201 C202 H202 119.6
C203 C202 H202 119.6
C204 C203 C202 120.3(2)
C204 C203 H203 119.8
C202 C203 H203 119.8
C203 C204 C205 119.7(2)
C203 C204 H204 120.1
C205 C204 H204 120.1
C206 C205 C204 119.9(2)
C206 C205 H205 120.0
C204 C205 H205 120.0
C205 C206 C201 120.8(2)
C205 C206 H206 119.6
C201 C206 H206 119.6
C208 C207 C212 118.43(17)
C208 C207 P2 118.46(14)
C212 C207 P2 123.10(15)
C209 C208 C207 121.01(18)
C209 C208 H208 119.5
C207 C208 H208 119.5
C208 C209 C210 119.74(19)
C208 C209 H209 120.1
C210 C209 H209 120.1
C211 C210 C209 119.63(18)
C211 C210 H210 120.2
C209 C210 H210 120.2
C210 C211 C212 120.63(18)
C210 C211 H211 119.7
C212 C211 H211 119.7
C211 C212 C207 120.54(18)
C211 C212 H212 119.7
C207 C212 H212 119.7
C219 C214 C215 120.3(2)
C219 C214 H214 119.8
C215 C214 H214 119.8
C216 C215 C214 120.8(2)
C216 C215 H215 119.6
C214 C215 H215 119.6
C215 C216 C217 119.6(2)
C215 C216 H216 120.2
C217 C216 H216 120.2
C216 C217 C218 119.9(2)
C216 C217 H217 120.1
C218 C217 H217 120.1
C217 C218 C219 121.0(2)
C217 C218 H218 119.5
C219 C218 H218 119.5
C214 C219 C218 118.38(19)
C214 C219 P2 124.94(17)
C218 C219 P2 116.65(15)
Cl1S C1S Cl2S 112.00(14)
Cl1S C1S H2S 109.2
Cl2S C1S H2S 109.2
Cl1S C1S H1S 109.2
Cl2S C1S H1S 109.2
H2S C1S H1S 107.9

loop_
_geom_bond_atom_site_label_1
_geom_bond_atom_site_label_2
_geom_bond_distance
P1 C113 1.8285(19)
P1 C101 1.8293(18)
P1 C107 1.8327(19)
P1 Rh3 2.3568(5)
C1 C2 1.612(3)
C1 B4 1.689(3)
C1 B5 1.702(3)
C1 B6 1.721(3)
C1 Rh3 2.2964(18)
C1 H2 1.1200
P2 C219 1.832(2)
P2 C201 1.835(2)
P2 C207 1.8394(18)
P2 Rh3 2.2961(5)
C2 B7 1.705(3)
C2 B11 1.712(3)
C2 B6 1.748(3)
C2 Rh3 2.2320(19)
C2 H1 1.1200
Rh3 B4 2.243(2)
Rh3 B7 2.262(2)
Rh3 B8 2.265(2)
Rh3 H31 1.44(2)
B4 B9 1.790(3)
B4 B5 1.797(3)
B4 B8 1.843(3)
B4 H11 1.1200
B5 B6 1.758(3)
B5 B10 1.766(3)
B5 B9 1.771(3)
B5 H10 1.1200
B6 B10 1.773(3)
B6 B11 1.777(4)
B6 H6 1.1200
B7 B12 1.772(3)
B7 B11 1.788(3)
B7 B8 1.811(3)
B7 H4 1.1200
B8 B9 1.794(3)
B8 B12 1.796(3)
B8 H7 1.1200
B9 B12 1.776(3)
B9 B10 1.785(3)
B9 H12 1.1200
B10 B11 1.776(3)
B10 B12 1.778(4)
B10 H9 1.1200
B11 B12 1.773(3)
B11 H5 1.1200
B12 H8 1.1200
C101 C106 1.379(3)
C101 C102 1.405(3)
C102 C103 1.387(3)
C102 H102 0.9500
C103 C104 1.383(3)
C103 H103 0.9500
C104 C105 1.376(4)
C104 H104 0.9500
C105 C106 1.406(3)
C105 H105 0.9500
C106 H106 0.9500
C107 C112 1.394(3)
C107 C108 1.399(3)
C108 C109 1.386(3)
C108 H108 0.9500
C109 C110 1.375(3)
C109 H109 0.9500
C110 C111 1.398(3)
C110 H110 0.9500
C111 C112 1.392(3)
C111 H111 0.9500
C112 H112 0.9500
C113 C118 1.398(3)
C113 C114 1.399(3)
C114 C115 1.394(3)
C114 H114 0.9500
C115 C116 1.376(4)
C115 H115 0.9500
C116 C117 1.386(4)
C116 H116 0.9500
C117 C118 1.384(3)
C117 H117 0.9500
C118 H118 0.9500
C201 C202 1.385(3)
C201 C206 1.400(3)
C202 C203 1.391(3)
C202 H202 0.9500
C203 C204 1.377(3)
C203 H203 0.9500
C204 C205 1.389(3)
C204 H204 0.9500
C205 C206 1.383(3)
C205 H205 0.9500
C206 H206 0.9500
C207 C208 1.392(3)
C207 C212 1.395(2)
C208 C209 1.390(3)
C208 H208 0.9500
C209 C210 1.390(3)
C209 H209 0.9500
C210 C211 1.380(3)
C210 H210 0.9500
C211 C212 1.385(3)
C211 H211 0.9500
C212 H212 0.9500
C214 C219 1.389(3)
C214 C215 1.398(3)
C214 H214 0.9500
C215 C216 1.377(4)
C215 H215 0.9500
C216 C217 1.388(4)
C216 H216 0.9500
C217 C218 1.390(3)
C217 H217 0.9500
C218 C219 1.403(3)
C218 H218 0.9500
Cl1S C1S 1.758(2)
C1S Cl2S 1.765(3)
C1S H2S 0.9900
C1S H1S 0.9900
